data_4076481
loop_
_publ_author_name
'Rhinehart, Jennifer L.'
'Manbeck, Kimberly A.'
'Buzak, Sara K.'
'Lippa, Geoffrey M.'
'Brennessel, William W.'
'Goldberg, Karen I.'
'Jones, William D.'

_publ_section_title
;
 Catalytic Arene H/D Exchange with Novel Rhodium and Iridium Complexes
;
_journal_issue 5
_journal_name_full Organometallics
_journal_page_first 1943
_journal_paper_doi 10.1021/om2012419
_journal_volume 31
_journal_year 2012
_chemical_formula_moiety 'C12 H17 Cl3 Li N4 O3 Rh, C4 H8 O'
_chemical_formula_sum 'C16 H25 Cl3 Li N4 O4 Rh'
_chemical_formula_weight 553.60
_chemical_name_common 'Li-1 '
_chemical_name_systematic
; 
 [Rh(bdmpza)Cl3]Li.H2O
;
_space_group_IT_number 14
_symmetry_cell_setting monoclinic
_symmetry_space_group_name_Hall '-P 2ybc'
_symmetry_space_group_name_H-M 'P 1 21/c 1'
_atom_sites_solution_hydrogens geom
_atom_sites_solution_primary direct
_atom_sites_solution_secondary difmap
_audit_creation_method SHELXL-97
_cell_angle_alpha 90.00
_cell_angle_beta 99.447(2)
_cell_angle_gamma 90.00
_cell_formula_units_Z 4
_cell_length_a 8.3096(9)
_cell_length_b 12.7502(14)
_cell_length_c 20.107(2)
_cell_measurement_reflns_used 7044
_cell_measurement_temperature 100.0(1)
_cell_measurement_theta_max 37.46
_cell_measurement_theta_min 2.60
_cell_volume 2101.4(4)
_computing_cell_refinement 'SAINT (Bruker, 2007)'
_computing_data_collection 'APEX2 (Bruker, 2008)'
_computing_data_reduction 'SAINT (Bruker, 2007)'
_computing_molecular_graphics 'SHELXTL (Sheldrick, 2008)'
_computing_publication_material 'SHELXTL (Sheldrick, 2008)'
_computing_structure_refinement 'SHELXL-97 (Sheldrick, 2008)'
_computing_structure_solution 'SHELXS-97 (Sheldrick, 2008)'
_diffrn_ambient_temperature 100.0(1)
_diffrn_measured_fraction_theta_full 0.989
_diffrn_measured_fraction_theta_max 0.989
_diffrn_measurement_device_type 'Bruker SMART APEX II CCD Platform'
_diffrn_measurement_method 'area detector, \w scans per \f'
_diffrn_radiation_monochromator graphite
_diffrn_radiation_source 'fine-focus sealed tube'
_diffrn_radiation_type MoK\a
_diffrn_radiation_wavelength 0.71073
_diffrn_reflns_av_R_equivalents 0.1005
_diffrn_reflns_av_sigmaI/netI 0.0893
_diffrn_reflns_limit_h_max 13
_diffrn_reflns_limit_h_min -14
_diffrn_reflns_limit_k_max 21
_diffrn_reflns_limit_k_min -21
_diffrn_reflns_limit_l_max 34
_diffrn_reflns_limit_l_min -34
_diffrn_reflns_number 48567
_diffrn_reflns_theta_full 37.03
_diffrn_reflns_theta_max 37.03
_diffrn_reflns_theta_min 1.90
_exptl_absorpt_coefficient_mu 1.225
_exptl_absorpt_correction_T_max 0.9301
_exptl_absorpt_correction_T_min 0.7744
_exptl_absorpt_correction_type multi-scan
_exptl_absorpt_process_details 'SADABS (Sheldrick, 2008)'
_exptl_crystal_colour yellow-orange
_exptl_crystal_density_diffrn 1.750
_exptl_crystal_density_method 'not measured'
_exptl_crystal_description 'rectangular prism'
_exptl_crystal_F_000 1120
_exptl_crystal_size_max 0.22
_exptl_crystal_size_mid 0.08
_exptl_crystal_size_min 0.06
_refine_diff_density_max 1.378
_refine_diff_density_min -1.478
_refine_diff_density_rms 0.164
_refine_ls_extinction_method none
_refine_ls_goodness_of_fit_ref 1.034
_refine_ls_hydrogen_treatment constr
_refine_ls_matrix_type full
_refine_ls_number_parameters 266
_refine_ls_number_reflns 10605
_refine_ls_number_restraints 0
_refine_ls_restrained_S_all 1.034
_refine_ls_R_factor_all 0.1041
_refine_ls_R_factor_gt 0.0576
_refine_ls_shift/su_max 0.001
_refine_ls_shift/su_mean 0.000
_refine_ls_structure_factor_coef Fsqd
_refine_ls_weighting_details 'calc w=1/[\s^2^(Fo^2^)+(0.0300P)^2^+1.8228P] where P=(Fo^2^+2Fc^2^)/3'
_refine_ls_weighting_scheme calc
_refine_ls_wR_factor_gt 0.0856
_refine_ls_wR_factor_ref 0.0970
_reflns_number_gt 7044
_reflns_number_total 10605
_reflns_threshold_expression >2sigma(I)
_cod_data_source_file om2012419_si_002.cif
_cod_data_source_block jonjlm12_Li-1
_cod_original_cell_volume 2101.5(4)
_cod_database_code 4076481

loop_
_symmetry_equiv_pos_as_xyz
'x, y, z'
'-x, y+1/2, -z+1/2'
'-x, -y, -z'
'x, -y-1/2, z-1/2'

loop_
_atom_site_label
_atom_site_type_symbol
_atom_site_fract_x
_atom_site_fract_y
_atom_site_fract_z
_atom_site_U_iso_or_equiv
_atom_site_adp_type
_atom_site_occupancy
_atom_site_symmetry_multiplicity
_atom_site_calc_flag
_atom_site_refinement_flags
Rh1 Rh 0.08420(2) 0.725035(15) 0.135413(10) 0.01085(4) Uani 1 1 d .
Cl1 Cl -0.13080(8) 0.84375(5) 0.11039(3) 0.01538(12) Uani 1 1 d .
Cl2 Cl 0.16809(8) 0.76487(5) 0.03433(3) 0.01695(12) Uani 1 1 d .
Cl3 Cl 0.24689(8) 0.86069(5) 0.18816(3) 0.01609(12) Uani 1 1 d .
O1 O -0.0197(3) 0.58183(16) 0.30381(10) 0.0204(4) Uani 1 1 d .
O2 O 0.0092(2) 0.69801(14) 0.22513(9) 0.0136(3) Uani 1 1 d .
N1 N 0.2643(3) 0.61660(17) 0.16175(11) 0.0128(4) Uani 1 1 d .
N2 N 0.2167(3) 0.52525(17) 0.18941(11) 0.0137(4) Uani 1 1 d .
N3 N -0.0597(3) 0.60305(17) 0.09609(11) 0.0125(4) Uani 1 1 d .
N4 N -0.0589(3) 0.51730(17) 0.13728(11) 0.0130(4) Uani 1 1 d .
C1 C 0.4194(3) 0.6022(2) 0.15433(14) 0.0158(5) Uani 1 1 d .
C2 C 0.4688(3) 0.5012(2) 0.17685(14) 0.0175(5) Uani 1 1 d .
H2 H 0.5739 0.4716 0.1775 0.021 Uiso 1 1 calc R
C3 C 0.3390(3) 0.4533(2) 0.19768(13) 0.0149(5) Uani 1 1 d .
C4 C 0.0507(3) 0.5158(2) 0.20116(13) 0.0128(4) Uani 1 1 d .
H4 H 0.0385 0.4471 0.2238 0.015 Uiso 1 1 calc R
C5 C 0.0094(3) 0.6053(2) 0.24781(13) 0.0143(5) Uani 1 1 d .
C6 C -0.1504(3) 0.4382(2) 0.10551(14) 0.0151(5) Uani 1 1 d .
C7 C -0.2157(3) 0.4766(2) 0.04337(14) 0.0162(5) Uani 1 1 d .
H7 H -0.2877 0.4403 0.0095 0.019 Uiso 1 1 calc R
C8 C -0.1574(3) 0.5785(2) 0.03881(13) 0.0145(5) Uani 1 1 d .
C9 C 0.5194(3) 0.6827(2) 0.12641(15) 0.0191(5) Uani 1 1 d .
H9A H 0.4704 0.7520 0.1297 0.029 Uiso 1 1 calc R
H9B H 0.5233 0.6667 0.0790 0.029 Uiso 1 1 calc R
H9C H 0.6303 0.6824 0.1521 0.029 Uiso 1 1 calc R
C10 C 0.3187(3) 0.3457(2) 0.22338(15) 0.0188(5) Uani 1 1 d .
H10A H 0.2642 0.3493 0.2630 0.028 Uiso 1 1 calc R
H10B H 0.4260 0.3129 0.2359 0.028 Uiso 1 1 calc R
H10C H 0.2524 0.3039 0.1882 0.028 Uiso 1 1 calc R
C11 C -0.1634(4) 0.3333(2) 0.13642(14) 0.0192(5) Uani 1 1 d .
H11A H -0.1865 0.3419 0.1824 0.029 Uiso 1 1 calc R
H11B H -0.0604 0.2953 0.1378 0.029 Uiso 1 1 calc R
H11C H -0.2520 0.2936 0.1095 0.029 Uiso 1 1 calc R
C12 C -0.1931(4) 0.6513(2) -0.01973(14) 0.0192(5) Uani 1 1 d .
H12A H -0.2021 0.7231 -0.0034 0.029 Uiso 1 1 calc R
H12B H -0.2960 0.6310 -0.0479 0.029 Uiso 1 1 calc R
H12C H -0.1045 0.6477 -0.0464 0.029 Uiso 1 1 calc R
Li1 Li -0.0560(6) 0.4861(4) 0.3710(3) 0.0213(11) Uani 1 1 d .
O3 O -0.1059(3) 0.56641(17) 0.44386(11) 0.0252(5) Uani 1 1 d .
H3B H -0.0424 0.5976 0.4794 0.030 Uiso 1 1 d R
H3A H -0.2189 0.6004 0.4270 0.030 Uiso 1 1 d R
O4 O -0.4015(3) 0.66830(18) 0.40278(11) 0.0252(5) Uani 1 1 d .
C13 C -0.4728(4) 0.6058(2) 0.34615(15) 0.0236(6) Uani 1 1 d .
H13A H -0.3876 0.5770 0.3222 0.028 Uiso 1 1 calc R
H13B H -0.5504 0.6477 0.3141 0.028 Uiso 1 1 calc R
C14 C -0.5601(4) 0.5190(3) 0.37674(16) 0.0252(6) Uani 1 1 d .
H14A H -0.4833 0.4636 0.3965 0.030 Uiso 1 1 calc R
H14B H -0.6466 0.4872 0.3431 0.030 Uiso 1 1 calc R
C15 C -0.6315(4) 0.5776(2) 0.43083(15) 0.0208(6) Uani 1 1 d .
H15A H -0.6484 0.5302 0.4681 0.025 Uiso 1 1 calc R
H15B H -0.7366 0.6111 0.4120 0.025 Uiso 1 1 calc R
C16 C -0.5011(3) 0.6594(2) 0.45469(15) 0.0199(5) Uani 1 1 d .
H16A H -0.5523 0.7277 0.4618 0.024 Uiso 1 1 calc R
H16B H -0.4341 0.6371 0.4977 0.024 Uiso 1 1 calc R

loop_
_atom_site_aniso_label
_atom_site_aniso_U_11
_atom_site_aniso_U_22
_atom_site_aniso_U_33
_atom_site_aniso_U_23
_atom_site_aniso_U_13
_atom_site_aniso_U_12
Rh1 0.01043(8) 0.01036(7) 0.01207(8) 0.00016(8) 0.00274(5) -0.00001(7)
Cl1 0.0134(3) 0.0131(3) 0.0199(3) 0.0009(2) 0.0034(2) 0.0020(2)
Cl2 0.0194(3) 0.0169(3) 0.0159(3) 0.0019(2) 0.0068(2) 0.0002(2)
Cl3 0.0152(3) 0.0143(3) 0.0187(3) -0.0014(2) 0.0022(2) -0.0024(2)
O1 0.0295(11) 0.0179(10) 0.0160(9) 0.0008(7) 0.0097(8) -0.0012(8)
O2 0.0169(9) 0.0125(8) 0.0120(8) -0.0001(6) 0.0041(7) 0.0009(6)
N1 0.0128(10) 0.0115(9) 0.0144(10) 0.0015(7) 0.0029(8) -0.0002(7)
N2 0.0130(10) 0.0114(9) 0.0168(10) 0.0009(8) 0.0028(8) 0.0011(7)
N3 0.0101(9) 0.0114(9) 0.0157(10) 0.0009(7) 0.0015(7) 0.0010(7)
N4 0.0123(10) 0.0130(10) 0.0135(10) 0.0017(7) 0.0018(8) 0.0008(7)
C1 0.0128(11) 0.0180(12) 0.0167(12) -0.0020(9) 0.0032(9) 0.0012(9)
C2 0.0135(12) 0.0184(12) 0.0205(13) -0.0003(10) 0.0026(10) 0.0039(9)
C3 0.0136(11) 0.0165(12) 0.0140(12) -0.0010(9) 0.0007(9) 0.0032(9)
C4 0.0120(11) 0.0129(11) 0.0138(11) 0.0000(9) 0.0029(8) -0.0016(8)
C5 0.0121(11) 0.0165(11) 0.0146(11) -0.0016(9) 0.0029(9) -0.0005(9)
C6 0.0156(12) 0.0126(11) 0.0173(12) -0.0020(9) 0.0031(9) -0.0010(9)
C7 0.0168(12) 0.0164(12) 0.0146(12) -0.0032(9) -0.0001(9) -0.0013(9)
C8 0.0145(12) 0.0142(11) 0.0146(12) -0.0022(9) 0.0018(9) 0.0003(9)
C9 0.0131(12) 0.0204(13) 0.0248(14) 0.0007(10) 0.0067(10) -0.0011(10)
C10 0.0195(13) 0.0154(12) 0.0212(13) 0.0026(10) 0.0025(10) 0.0045(10)
C11 0.0245(14) 0.0134(12) 0.0189(13) -0.0010(9) 0.0006(11) -0.0046(10)
C12 0.0205(13) 0.0210(13) 0.0147(12) 0.0035(10) -0.0009(10) 0.0026(10)
Li1 0.025(3) 0.016(2) 0.024(3) 0.0031(19) 0.007(2) 0.0007(19)
O3 0.0276(12) 0.0274(12) 0.0208(11) -0.0052(8) 0.0044(9) 0.0001(9)
O4 0.0256(11) 0.0280(12) 0.0233(11) -0.0085(9) 0.0076(9) -0.0096(9)
C13 0.0290(16) 0.0225(14) 0.0201(14) -0.0034(11) 0.0060(12) -0.0046(12)
C14 0.0289(17) 0.0230(14) 0.0251(16) -0.0062(11) 0.0082(13) -0.0067(12)
C15 0.0222(14) 0.0174(13) 0.0232(14) -0.0021(10) 0.0050(11) -0.0019(10)
C16 0.0179(13) 0.0225(14) 0.0194(13) -0.0036(10) 0.0032(10) 0.0008(10)

loop_
_atom_type_symbol
_atom_type_description
_atom_type_scat_dispersion_real
_atom_type_scat_dispersion_imag
_atom_type_scat_source
C C 0.0033 0.0016 'International Tables Vol C Tables 4.2.6.8 and 6.1.1.4'
H H 0.0000 0.0000 'International Tables Vol C Tables 4.2.6.8 and 6.1.1.4'
Li Li -0.0003 0.0001 'International Tables Vol C Tables 4.2.6.8 and 6.1.1.4'
N N 0.0061 0.0033 'International Tables Vol C Tables 4.2.6.8 and 6.1.1.4'
O O 0.0106 0.0060 'International Tables Vol C Tables 4.2.6.8 and 6.1.1.4'
Cl Cl 0.1484 0.1585 'International Tables Vol C Tables 4.2.6.8 and 6.1.1.4'
Rh Rh -1.1178 0.9187 'International Tables Vol C Tables 4.2.6.8 and 6.1.1.4'

loop_
_geom_angle_atom_site_label_1
_geom_angle_atom_site_label_2
_geom_angle_atom_site_label_3
_geom_angle
_geom_angle_site_symmetry_1
_geom_angle_site_symmetry_3
O2 Rh1 N3 88.24(8) . .
O2 Rh1 N1 88.48(8) . .
N3 Rh1 N1 86.70(9) . .
O2 Rh1 Cl2 177.07(5) . .
N3 Rh1 Cl2 93.95(7) . .
N1 Rh1 Cl2 93.60(6) . .
O2 Rh1 Cl1 88.05(5) . .
N3 Rh1 Cl1 91.81(6) . .
N1 Rh1 Cl1 176.26(6) . .
Cl2 Rh1 Cl1 89.92(2) . .
O2 Rh1 Cl3 87.79(5) . .
N3 Rh1 Cl3 175.91(7) . .
N1 Rh1 Cl3 92.21(6) . .
Cl2 Rh1 Cl3 90.06(2) . .
Cl1 Rh1 Cl3 89.04(2) . .
O2 Rh1 Li1 100.00(11) . 2
N3 Rh1 Li1 135.40(11) . 2
N1 Rh1 Li1 136.79(11) . 2
Cl2 Rh1 Li1 77.07(9) . 2
Cl1 Rh1 Li1 45.42(9) . 2
Cl3 Rh1 Li1 46.53(9) . 2
Rh1 Cl1 Li1 90.24(13) . 2
Rh1 Cl3 Li1 88.97(12) . 2
C5 O1 Li1 153.6(3) . .
C5 O2 Rh1 119.69(17) . .
C1 N1 N2 106.0(2) . .
C1 N1 Rh1 138.12(19) . .
N2 N1 Rh1 115.50(16) . .
C3 N2 N1 111.2(2) . .
C3 N2 C4 129.8(2) . .
N1 N2 C4 118.9(2) . .
C8 N3 N4 106.0(2) . .
C8 N3 Rh1 138.52(18) . .
N4 N3 Rh1 115.42(16) . .
C6 N4 N3 111.2(2) . .
C6 N4 C4 129.0(2) . .
N3 N4 C4 119.1(2) . .
N1 C1 C2 109.1(2) . .
N1 C1 C9 123.8(2) . .
C2 C1 C9 127.0(2) . .
C3 C2 C1 107.8(2) . .
C3 C2 H2 126.1 . .
C1 C2 H2 126.1 . .
N2 C3 C2 105.9(2) . .
N2 C3 C10 122.7(2) . .
C2 C3 C10 131.4(2) . .
N2 C4 N4 109.5(2) . .
N2 C4 C5 110.5(2) . .
N4 C4 C5 110.9(2) . .
N2 C4 H4 108.6 . .
N4 C4 H4 108.6 . .
C5 C4 H4 108.6 . .
O1 C5 O2 124.7(3) . .
O1 C5 C4 118.2(2) . .
O2 C5 C4 117.1(2) . .
N4 C6 C7 105.8(2) . .
N4 C6 C11 123.0(2) . .
C7 C6 C11 131.1(2) . .
C6 C7 C8 107.6(2) . .
C6 C7 H7 126.2 . .
C8 C7 H7 126.2 . .
N3 C8 C7 109.3(2) . .
N3 C8 C12 123.4(2) . .
C7 C8 C12 127.3(2) . .
C1 C9 H9A 109.5 . .
C1 C9 H9B 109.5 . .
H9A C9 H9B 109.5 . .
C1 C9 H9C 109.5 . .
H9A C9 H9C 109.5 . .
H9B C9 H9C 109.5 . .
C3 C10 H10A 109.5 . .
C3 C10 H10B 109.5 . .
H10A C10 H10B 109.5 . .
C3 C10 H10C 109.5 . .
H10A C10 H10C 109.5 . .
H10B C10 H10C 109.5 . .
C6 C11 H11A 109.5 . .
C6 C11 H11B 109.5 . .
H11A C11 H11B 109.5 . .
C6 C11 H11C 109.5 . .
H11A C11 H11C 109.5 . .
H11B C11 H11C 109.5 . .
C8 C12 H12A 109.5 . .
C8 C12 H12B 109.5 . .
H12A C12 H12B 109.5 . .
C8 C12 H12C 109.5 . .
H12A C12 H12C 109.5 . .
H12B C12 H12C 109.5 . .
O1 Li1 O3 106.6(3) . .
O1 Li1 Cl1 115.5(3) . 2_545
O3 Li1 Cl1 120.9(3) . 2_545
O1 Li1 Cl3 104.2(2) . 2_545
O3 Li1 Cl3 122.0(3) . 2_545
Cl1 Li1 Cl3 86.07(17) 2_545 2_545
O1 Li1 Rh1 129.6(2) . 2_545
O3 Li1 Rh1 123.2(2) . 2_545
Cl1 Li1 Rh1 44.34(9) 2_545 2_545
Cl3 Li1 Rh1 44.50(8) 2_545 2_545
Li1 O3 H3B 132.5 . .
Li1 O3 H3A 105.9 . .
H3B O3 H3A 116.8 . .
C13 O4 C16 108.6(2) . .
O4 C13 C14 104.3(2) . .
O4 C13 H13A 110.9 . .
C14 C13 H13A 110.9 . .
O4 C13 H13B 110.9 . .
C14 C13 H13B 110.9 . .
H13A C13 H13B 108.9 . .
C13 C14 C15 101.6(2) . .
C13 C14 H14A 111.4 . .
C15 C14 H14A 111.4 . .
C13 C14 H14B 111.4 . .
C15 C14 H14B 111.4 . .
H14A C14 H14B 109.3 . .
C14 C15 C16 102.8(2) . .
C14 C15 H15A 111.2 . .
C16 C15 H15A 111.2 . .
C14 C15 H15B 111.2 . .
C16 C15 H15B 111.2 . .
H15A C15 H15B 109.1 . .
O4 C16 C15 106.8(2) . .
O4 C16 H16A 110.4 . .
C15 C16 H16A 110.4 . .
O4 C16 H16B 110.4 . .
C15 C16 H16B 110.4 . .
H16A C16 H16B 108.6 . .

loop_
_geom_bond_atom_site_label_1
_geom_bond_atom_site_label_2
_geom_bond_distance
_geom_bond_site_symmetry_2
Rh1 O2 2.0322(18) .
Rh1 N3 2.041(2) .
Rh1 N1 2.043(2) .
Rh1 Cl2 2.3108(7) .
Rh1 Cl1 2.3326(7) .
Rh1 Cl3 2.3395(7) .
Rh1 Li1 3.337(5) 2
Cl1 Li1 2.377(5) 2
Cl3 Li1 2.423(5) 2
O1 C5 1.227(3) .
O1 Li1 1.882(5) .
O2 C5 1.267(3) .
N1 C1 1.334(3) .
N1 N2 1.376(3) .
N2 C3 1.359(3) .
N2 C4 1.442(3) .
N3 C8 1.333(3) .
N3 N4 1.371(3) .
N4 C6 1.357(3) .
N4 C4 1.448(3) .
C1 C2 1.403(4) .
C1 C9 1.488(4) .
C2 C3 1.364(4) .
C2 H2 0.9500 .
C3 C10 1.486(4) .
C4 C5 1.551(4) .
C4 H4 1.0000 .
C6 C7 1.368(4) .
C6 C11 1.486(4) .
C7 C8 1.395(4) .
C7 H7 0.9500 .
C8 C12 1.490(4) .
C9 H9A 0.9800 .
C9 H9B 0.9800 .
C9 H9C 0.9800 .
C10 H10A 0.9800 .
C10 H10B 0.9800 .
C10 H10C 0.9800 .
C11 H11A 0.9800 .
C11 H11B 0.9800 .
C11 H11C 0.9800 .
C12 H12A 0.9800 .
C12 H12B 0.9800 .
C12 H12C 0.9800 .
Li1 O3 1.888(6) .
Li1 Cl1 2.377(5) 2_545
Li1 Cl3 2.423(5) 2_545
Li1 Rh1 3.337(5) 2_545
O3 H3B 0.9069 .
O3 H3A 1.0400 .
O4 C13 1.436(4) .
O4 C16 1.439(4) .
C13 C14 1.508(4) .
C13 H13A 0.9900 .
C13 H13B 0.9900 .
C14 C15 1.518(4) .
C14 H14A 0.9900 .
C14 H14B 0.9900 .
C15 C16 1.524(4) .
C15 H15A 0.9900 .
C15 H15B 0.9900 .
C16 H16A 0.9900 .
C16 H16B 0.9900 .

loop_
_geom_hbond_atom_site_label_D
_geom_hbond_atom_site_label_H
_geom_hbond_atom_site_label_A
_geom_hbond_distance_DH
_geom_hbond_distance_HA
_geom_hbond_distance_DA
_geom_hbond_angle_DHA
_geom_hbond_site_symmetry_A
O3 H3B Cl1 0.91 2.95 3.577(2) 128.1 4_576
O3 H3B Cl2 0.91 2.59 3.429(2) 153.8 4_576
O3 H3A O4 1.04 1.75 2.782(3) 174.5 .

loop_
_geom_torsion_atom_site_label_1
_geom_torsion_atom_site_label_2
_geom_torsion_atom_site_label_3
_geom_torsion_atom_site_label_4
_geom_torsion
_geom_torsion_site_symmetry_1
_geom_torsion_site_symmetry_4
O2 Rh1 Cl1 Li1 106.11(14) . 2
N3 Rh1 Cl1 Li1 -165.72(14) . 2
N1 Rh1 Cl1 Li1 127.8(10) . 2
Cl2 Rh1 Cl1 Li1 -71.77(13) . 2
Cl3 Rh1 Cl1 Li1 18.29(13) . 2
O2 Rh1 Cl3 Li1 -106.03(14) . 2
N3 Rh1 Cl3 Li1 -119.9(9) . 2
N1 Rh1 Cl3 Li1 165.59(14) . 2
Cl2 Rh1 Cl3 Li1 71.98(13) . 2
Cl1 Rh1 Cl3 Li1 -17.94(13) . 2
N3 Rh1 O2 C5 47.15(19) . .
N1 Rh1 O2 C5 -39.6(2) . .
Cl2 Rh1 O2 C5 -174.7(10) . .
Cl1 Rh1 O2 C5 139.02(19) . .
Cl3 Rh1 O2 C5 -131.87(19) . .
Li1 Rh1 O2 C5 -177.0(2) 2 .
O2 Rh1 N1 C1 -143.7(3) . .
N3 Rh1 N1 C1 127.9(3) . .
Cl2 Rh1 N1 C1 34.2(3) . .
Cl1 Rh1 N1 C1 -165.4(8) . .
Cl3 Rh1 N1 C1 -56.0(3) . .
Li1 Rh1 N1 C1 -40.7(3) 2 .
O2 Rh1 N1 N2 44.73(18) . .
N3 Rh1 N1 N2 -43.59(18) . .
Cl2 Rh1 N1 N2 -137.35(17) . .
Cl1 Rh1 N1 N2 23.0(11) . .
Cl3 Rh1 N1 N2 132.46(17) . .
Li1 Rh1 N1 N2 147.76(19) 2 .
C1 N1 N2 C3 -1.5(3) . .
Rh1 N1 N2 C3 172.59(17) . .
C1 N1 N2 C4 -177.8(2) . .
Rh1 N1 N2 C4 -3.6(3) . .
O2 Rh1 N3 C8 141.5(3) . .
N1 Rh1 N3 C8 -129.9(3) . .
Cl2 Rh1 N3 C8 -36.5(3) . .
Cl1 Rh1 N3 C8 53.5(3) . .
Cl3 Rh1 N3 C8 155.4(7) . .
Li1 Rh1 N3 C8 39.0(3) 2 .
O2 Rh1 N3 N4 -40.49(17) . .
N1 Rh1 N3 N4 48.08(17) . .
Cl2 Rh1 N3 N4 141.47(16) . .
Cl1 Rh1 N3 N4 -128.49(17) . .
Cl3 Rh1 N3 N4 -26.6(10) . .
Li1 Rh1 N3 N4 -142.98(19) 2 .
C8 N3 N4 C6 2.2(3) . .
Rh1 N3 N4 C6 -176.47(17) . .
C8 N3 N4 C4 173.5(2) . .
Rh1 N3 N4 C4 -5.1(3) . .
N2 N1 C1 C2 0.5(3) . .
Rh1 N1 C1 C2 -171.6(2) . .
N2 N1 C1 C9 -179.4(3) . .
Rh1 N1 C1 C9 8.5(5) . .
N1 C1 C2 C3 0.7(3) . .
C9 C1 C2 C3 -179.4(3) . .
N1 N2 C3 C2 1.9(3) . .
C4 N2 C3 C2 177.6(3) . .
N1 N2 C3 C10 -176.9(2) . .
C4 N2 C3 C10 -1.2(4) . .
C1 C2 C3 N2 -1.6(3) . .
C1 C2 C3 C10 177.1(3) . .
C3 N2 C4 N4 -110.5(3) . .
N1 N2 C4 N4 64.9(3) . .
C3 N2 C4 C5 127.1(3) . .
N1 N2 C4 C5 -57.5(3) . .
C6 N4 C4 N2 110.1(3) . .
N3 N4 C4 N2 -59.5(3) . .
C6 N4 C4 C5 -127.7(3) . .
N3 N4 C4 C5 62.7(3) . .
Li1 O1 C5 O2 174.2(5) . .
Li1 O1 C5 C4 -6.3(7) . .
Rh1 O2 C5 O1 173.3(2) . .
Rh1 O2 C5 C4 -6.2(3) . .
N2 C4 C5 O1 -114.5(3) . .
N4 C4 C5 O1 123.9(3) . .
N2 C4 C5 O2 65.0(3) . .
N4 C4 C5 O2 -56.6(3) . .
N3 N4 C6 C7 -2.3(3) . .
C4 N4 C6 C7 -172.6(2) . .
N3 N4 C6 C11 176.1(2) . .
C4 N4 C6 C11 5.8(4) . .
N4 C6 C7 C8 1.5(3) . .
C11 C6 C7 C8 -176.7(3) . .
N4 N3 C8 C7 -1.2(3) . .
Rh1 N3 C8 C7 177.0(2) . .
N4 N3 C8 C12 179.5(2) . .
Rh1 N3 C8 C12 -2.4(4) . .
C6 C7 C8 N3 -0.2(3) . .
C6 C7 C8 C12 179.1(3) . .
C5 O1 Li1 O3 -176.5(5) . .
C5 O1 Li1 Cl1 46.1(7) . 2_545
C5 O1 Li1 Cl3 -46.3(7) . 2_545
C5 O1 Li1 Rh1 -4.5(8) . 2_545
C16 O4 C13 C14 -28.8(3) . .
O4 C13 C14 C15 39.5(3) . .
C13 C14 C15 C16 -34.9(3) . .
C13 O4 C16 C15 6.0(3) . .
C14 C15 C16 O4 18.8(3) . .
